data_7009133
loop_
_publ_author_name
'De Munno, Giovanni'
'Medaglia, Marcella'
'Armentano, Donatella'
'Anastassopoulou, Jane'
'Theophanides, Theophilos'

_publ_section_title
;
 New supramolecular complexes of manganese(II) and cobalt(II) with
 nucleic bases. Crystal structures of
 [M(H2O)6(1-Mecyt)6][ClO4]2&#x00B7;H2O, [Co(1-Mecyt)4][ClO4]2 and
 [M(H2O)4(cyt)2][ClO4]2&#x00B7;2cyt&#x00B7;2H2O [M&#x2005;=&#x2005;CoII
 or MnII; cyt&#x2005;=&#x2005;cytosine;
 1-Mecyt&#x2005;=&#x2005;1-methylcytosine]
;
_journal_issue 10
_journal_name_full 'Journal of the Chemical Society, Dalton Transactions'
_journal_page_first 1625
_journal_paper_doi 10.1039/a908901b
_journal_year 2000
_chemical_compound_source 'chemical synthesis'
_chemical_formula_moiety '[Co(H2O)6(1-Mecyt)6](ClO4)2.H2O'
_chemical_formula_sum 'C30 H56 Cl2 Co N18 O21'
_chemical_formula_weight 1134.8
_chemical_name_systematic ?
_space_group_IT_number 14
_symmetry_cell_setting monoclinic
_symmetry_space_group_name_Hall '-P 2ybc'
_symmetry_space_group_name_H-M 'P 1 21/c 1'
_cell_angle_alpha 90.
_cell_angle_beta 103.96(2)
_cell_angle_gamma 90.
_cell_formula_units_Z 2
_cell_length_a 7.674(3)
_cell_length_b 31.939(6)
_cell_length_c 10.363(2)
_cell_measurement_radiation 'Mo K\a'
_cell_measurement_temperature 295
_cell_measurement_wavelength 0.710730
_cell_volume 2465.0(12)
_computing_cell_refinement 'Siemens P3/V'
_computing_data_collection 'Siemens P3/V,(VMS vers 4.21/V, 1990)'
_computing_data_reduction 'Siemens SHELXTL-PLUS,(VMS vers 4.21/V , 1990)'
_computing_molecular_graphics 'Siemens XP'
_computing_publication_material 'Siemens SHELXTL-PLUS and PARST'
_computing_structure_refinement 'Siemens SHELXTL-PLUS'
_computing_structure_solution 'Siemens SHELXTL-PLUS'
_diffrn_ambient_temperature 295
_diffrn_measurement_device 'Siemens R3m/V diffractometer'
_diffrn_measurement_method \w
_diffrn_radiation_monochromator 'highly-oriented graphite crystal'
_diffrn_radiation_source 'fine-focus xray_tube'
_diffrn_radiation_type 'Mo K\a'
_diffrn_radiation_wavelength 0.710730
_diffrn_reflns_limit_h_max 9
_diffrn_reflns_limit_h_min 0
_diffrn_reflns_limit_k_max 39
_diffrn_reflns_limit_k_min 0
_diffrn_reflns_limit_l_max 12
_diffrn_reflns_limit_l_min -12
_diffrn_reflns_number 5662
_diffrn_reflns_theta_max 26.0
_diffrn_reflns_theta_min 1.5
_exptl_absorpt_coefficient_mu 5.50
_exptl_crystal_colour 'pale pink'
_exptl_crystal_density_diffrn 1.529
_exptl_crystal_description parallelepiped
_exptl_crystal_F_000 1182
_exptl_crystal_size_max 0.32
_exptl_crystal_size_mid 0.27
_exptl_crystal_size_min 0.25
_refine_diff_density_max 0.43
_refine_diff_density_min -0.36
_refine_ls_extinction_method none
_refine_ls_goodness_of_fit_obs 1.41
_refine_ls_hydrogen_treatment '"riding model" with fixed isotropic U'
_refine_ls_matrix_type full
_refine_ls_number_parameters 346
_refine_ls_number_reflns 2718
_refine_ls_R_factor_all 9.32
_refine_ls_R_factor_obs 4.92
_refine_ls_shift/esd_max 0.002
_refine_ls_shift/esd_mean 0.000
_refine_ls_structure_factor_coef F
_refine_ls_weighting_details 'w = 1/(\s^2^(F)+ 0.0010*F^2^))'
_refine_ls_weighting_scheme calc
_refine_ls_wR_factor_all 7.75
_refine_ls_wR_factor_obs 6.41
_reflns_number_observed 2718
_reflns_number_total 4872
_reflns_observed_criterion >3\s(I)
_cod_data_source_file a908901b.txt
_cod_data_source_block (2)
_cod_depositor_comments
;
The following automatic conversions were performed:

'_refine_ls_weighting_scheme' value '1/(\s^2^(F)+ 0.0010*F^2^))' was
changed to 'calc'. New tag '_refine_ls_weighting_details' was
created. The value of the new tag was set to 'w = 1/(\s^2^(F)+
0.0010*F^2^))'.

Automatic conversion script
Id: cif_fix_values 3143 2015-03-26 13:38:13Z robertas 
;
_cod_original_cell_volume 2464.9(12)
_cod_original_sg_symbol_H-M 'P 1 2/m 1'
_cod_database_code 7009133

loop_
_symmetry_equiv_pos_as_xyz
x,y,z
-x,1/2+y,1/2-z
-x,-y,-z
x,1/2-y,1/2+z

loop_
_atom_site_aniso_label
_atom_site_aniso_U_11
_atom_site_aniso_U_22
_atom_site_aniso_U_33
_atom_site_aniso_U_23
_atom_site_aniso_U_13
_atom_site_aniso_U_12
_atom_site_aniso_type_symbol
Co1 0.0600(6) 0.0384(5) 0.0316(4) -0.0056(4) 0.0029(4) 0.0106(4) Co
O3 0.072(2) 0.048(2) 0.034(2) -0.003(1) 0.003(2) 0.018(2) O
O4 0.068(3) 0.046(2) 0.097(3) -0.018(2) -0.005(2) 0.006(2) O
O5 0.083(2) 0.050(2) 0.038(2) -0.007(1) 0.008(2) 0.022(2) O
N1 0.047(2) 0.048(2) 0.040(2) -0.010(2) 0.006(2) -0.002(2) N
C1 0.060(3) 0.057(3) 0.064(3) -0.019(3) 0.008(3) -0.001(3) C
C2 0.043(3) 0.053(3) 0.036(2) 0.002(2) 0.013(2) -0.001(2) C
O2 0.063(2) 0.058(2) 0.041(2) 0.001(1) 0.003(2) 0.012(2) O
N3 0.045(2) 0.045(2) 0.033(2) -0.003(2) 0.007(2) 0.004(2) N
C4 0.041(3) 0.051(3) 0.038(2) 0.003(2) 0.012(2) 0.002(2) C
N4 0.067(3) 0.055(3) 0.048(2) -0.005(2) -0.002(2) 0.008(2) N
C5 0.051(3) 0.056(3) 0.038(2) 0.002(2) -0.000(2) 0.003(2) C
C6 0.049(3) 0.068(3) 0.040(2) -0.008(2) 0.000(2) -0.000(3) C
N11 0.060(3) 0.042(2) 0.066(3) -0.005(2) 0.012(2) -0.006(2) N
C11 0.101(5) 0.069(4) 0.086(4) -0.020(3) 0.024(4) -0.017(4) C
C21 0.050(3) 0.051(3) 0.063(3) 0.003(3) 0.015(3) -0.003(2) C
O21 0.083(3) 0.069(2) 0.065(2) 0.012(2) -0.000(2) 0.013(2) O
N31 0.064(3) 0.042(2) 0.055(2) 0.004(2) 0.012(2) -0.000(2) N
C41 0.058(3) 0.054(3) 0.061(3) 0.008(3) 0.008(3) -0.011(3) C
N41 0.115(4) 0.068(3) 0.054(3) 0.010(2) 0.000(3) -0.021(3) N
C51 0.077(4) 0.045(3) 0.084(4) 0.015(3) 0.003(3) -0.002(3) C
C61 0.068(4) 0.037(3) 0.108(5) 0.005(3) 0.023(3) 0.006(3) C
N12 0.052(2) 0.045(2) 0.052(2) -0.004(2) 0.005(2) 0.013(2) N
C12 0.073(4) 0.072(4) 0.064(3) 0.006(3) 0.006(3) 0.024(3) C
C22 0.054(3) 0.059(3) 0.051(3) -0.013(2) 0.001(2) 0.017(2) C
O22 0.093(3) 0.076(3) 0.062(2) -0.030(2) -0.019(2) 0.041(2) O
N32 0.066(3) 0.045(2) 0.050(2) -0.011(2) 0.003(2) 0.012(2) N
C42 0.052(3) 0.045(3) 0.046(3) -0.005(2) 0.009(2) 0.003(2) C
N42 0.078(3) 0.063(3) 0.043(2) -0.013(2) 0.006(2) 0.013(2) N
C52 0.065(3) 0.045(3) 0.052(3) -0.015(2) 0.012(2) 0.004(2) C
C62 0.057(3) 0.040(3) 0.074(3) -0.007(2) 0.022(3) 0.004(2) C
Cl1 0.0749(9) 0.0432(7) 0.0486(7) -0.0025(5) 0.0071(6) 0.0062(6) Cl
O6 0.186(5) 0.097(3) 0.060(3) 0.009(2) -0.027(3) 0.027(3) O
O7 0.166(6) 0.169(6) 0.212(6) 0.030(5) 0.129(5) 0.004(5) O
O8 0.165(5) 0.071(3) 0.098(3) -0.012(2) -0.039(3) -0.013(3) O
O9 0.141(4) 0.069(3) 0.120(4) -0.027(3) -0.005(3) 0.040(3) O
O10 0.069(4) 0.222(8) 0.102(5) -0.064(5) 0.026(4) -0.018(5) O

loop_
_atom_site_label
_atom_site_occupancy
_atom_site_fract_x
_atom_site_fract_y
_atom_site_fract_z
_atom_site_U_iso_or_equiv
_atom_site_thermal_displace_type
_atom_site_type_symbol
_atom_site_calc_flag
_atom_site_calc_attached_atom
_atom_site_disorder_group
Co1 1.00 0. 0. 0. 0.0451(3) Uani Co ? ? ?
O3 1.00 0.1114(4) -0.04465(9) 0.1446(3) 0.053(1) Uani O ? ? ?
O4 1.00 0.2186(5) 0.0388(1) 0.0788(4) 0.074(1) Uani O ? ? ?
O5 1.00 -0.1411(5) 0.0258(1) 0.1276(3) 0.059(1) Uani O ? ? ?
N1 1.00 0.2509(5) 0.0311(1) 0.5688(3) 0.047(1) Uani N ? ? ?
C1 1.00 0.2091(7) 0.0735(1) 0.6072(5) 0.063(2) Uani C ? ? ?
C2 1.00 0.1633(6) 0.0161(1) 0.4449(4) 0.045(1) Uani C ? ? ?
O2 1.00 0.0492(4) 0.0390(1) 0.3721(3) 0.056(1) Uani O ? ? ?
N3 1.00 0.2025(5) -0.0227(1) 0.4082(3) 0.042(1) Uani N ? ? ?
C4 1.00 0.3208(6) -0.0465(1) 0.4921(4) 0.044(2) Uani C ? ? ?
N4 1.00 0.3536(6) -0.0844(1) 0.4522(4) 0.059(1) Uani N ? ? ?
C5 1.00 0.4103(6) -0.0321(2) 0.6197(4) 0.050(2) Uani C ? ? ?
C6 1.00 0.3715(6) 0.0063(2) 0.6530(4) 0.054(2) Uani C ? ? ?
N11 1.00 0.2596(5) 0.1831(1) 0.2682(4) 0.058(1) Uani N ? ? ?
C11 1.00 0.3347(8) 0.2016(2) 0.3977(6) 0.088(3) Uani C ? ? ?
C21 1.00 0.2834(6) 0.1403(2) 0.2512(5) 0.057(2) Uani C ? ? ?
O21 1.00 0.3643(5) 0.1194(1) 0.3464(3) 0.075(1) Uani O ? ? ?
N31 1.00 0.2127(5) 0.1232(1) 0.1304(4) 0.056(1) Uani N ? ? ?
C41 1.00 0.1273(7) 0.1475(2) 0.0295(5) 0.060(2) Uani C ? ? ?
N41 1.00 0.0603(6) 0.1289(2) -0.0869(4) 0.082(2) Uani N ? ? ?
C51 1.00 0.1101(8) 0.1905(2) 0.0439(6) 0.072(2) Uani C ? ? ?
C61 1.00 0.1759(7) 0.2071(2) 0.1642(6) 0.074(2) Uani C ? ? ?
N12 1.00 0.4398(5) -0.1570(1) 0.0484(4) 0.052(1) Uani N ? ? ?
C12 1.00 0.5452(7) -0.1689(2) 0.1803(5) 0.072(2) Uani C ? ? ?
C22 1.00 0.3684(7) -0.1175(2) 0.0282(5) 0.057(2) Uani C ? ? ?
O22 1.00 0.3968(5) -0.0923(1) 0.1224(3) 0.081(2) Uani O ? ? ?
N32 1.00 0.2667(5) -0.1066(1) -0.0933(4) 0.056(1) Uani N ? ? ?
C42 1.00 0.2371(6) -0.1343(1) -0.1922(4) 0.049(2) Uani C ? ? ?
N42 1.00 0.1318(6) -0.1230(1) -0.3088(4) 0.064(2) Uani N ? ? ?
C52 1.00 0.3124(7) -0.1748(1) -0.1750(5) 0.056(2) Uani C ? ? ?
C62 1.00 0.4114(7) -0.1849(1) -0.0546(5) 0.059(2) Uani C ? ? ?
Cl1 1.00 0.0720(2) -0.19652(4) -0.6127(1) 0.0578(5) Uani Cl ? ? ?
O6 1.00 0.1502(8) -0.2150(1) -0.4917(4) 0.121(2) Uani O ? ? ?
O7 1.00 0.2003(8) -0.1868(2) -0.6823(7) 0.185(3) Uani O ? ? ?
O8 1.00 -0.0441(7) -0.2249(1) -0.6926(5) 0.119(2) Uani O ? ? ?
O9 1.00 -0.0165(7) -0.1593(1) -0.5961(5) 0.115(2) Uani O ? ? ?
O10 1.00 0.5 0. 0. 0.133(4) Uani O ? ? ?
H41B 1.00 0.0703(6) 0.1010(2) -0.0944(4) 0.06 Uiso H ? N41 ?
H4A 1.00 0.4302(6) -0.1009(1) 0.5097(4) 0.06 Uiso H ? N4 ?
H51 1.00 0.0559(8) 0.2079(2) -0.0306(6) 0.06 Uiso H ? C51 ?
H4B 1.00 0.2987(6) -0.0941(1) 0.3711(4) 0.06 Uiso H ? N4 ?
H61 1.00 0.1619(7) 0.2365(2) 0.1780(6) 0.06 Uiso H ? C61 ?
H3W 1.00 0.230(5) 0.0666(6) 0.112(4) 0.06 Uiso H ? O4 ?
H5 1.00 0.4928(6) -0.0500(2) 0.6798(4) 0.06 Uiso H ? C5 ?
H12A 1.00 0.5528(7) -0.1456(2) 0.2399(5) 0.06 Uiso H ? C12 ?
H12B 1.00 0.4899(7) -0.1921(2) 0.2136(5) 0.06 Uiso H ? C12 ?
H12C 1.00 0.6636(7) -0.1766(2) 0.1739(5) 0.06 Uiso H ? C12 ?
H1A 1.00 0.2796(7) 0.0798(1) 0.6949(5) 0.06 Uiso H ? C1 ?
H6 1.00 0.4332(6) 0.0175(2) 0.7377(4) 0.06 Uiso H ? C6 ?
H1B 1.00 0.2343(7) 0.0937(1) 0.5454(5) 0.06 Uiso H ? C1 ?
H1C 1.00 0.0839(7) 0.0746(1) 0.6066(5) 0.06 Uiso H ? C1 ?
H11A 1.00 0.3088(8) 0.2310(2) 0.3950(6) 0.06 Uiso H ? C11 ?
H42A 1.00 0.1093(6) -0.1408(1) -0.3780(4) 0.06 Uiso H ? N42 ?
H42B 1.00 0.0840(6) -0.0971(1) -0.3183(4) 0.06 Uiso H ? N42 ?
H11B 1.00 0.2818(8) 0.1883(2) 0.4622(6) 0.06 Uiso H ? C11 ?
H52 1.00 0.2950(7) -0.1942(1) -0.2477(5) 0.06 Uiso H ? C52 ?
H11C 1.00 0.4624(8) 0.1974(2) 0.4219(6) 0.06 Uiso H ? C11 ?
H62 1.00 0.4613(7) -0.2125(1) -0.0388(5) 0.06 Uiso H ? C62 ?
H4W 1.00 0.326(3) 0.031(1) 0.054(4) 0.06 Uiso H ? O4 ?
H2W 1.00 0.157(5) -0.033(1) 0.232(2) 0.06 Uiso H ? O3 ?
H5W 1.00 -0.183(5) 0.0539(5) 0.111(4) 0.06 Uiso H ? O5 ?
H6W 1.00 -0.058(5) 0.028(1) 0.212(2) 0.06 Uiso H ? O5 ?
H1W 1.00 0.214(3) -0.060(1) 0.134(4) 0.06 Uiso H ? O3 ?
H41A 1.00 0.0064(6) 0.1442(2) -0.1583(4) 0.06 Uiso H ? N41 ?

loop_
_atom_type_symbol
_atom_type_description
_atom_type_oxidation_number
_atom_type_number_in_cell
_atom_type_scat_dispersion_real
_atom_type_scat_dispersion_imag
_atom_type_scat_source
C Carbon 0 60 0.0020 0.0020 Internat_Tables_Vol_IV_Table_2.3.1
H Hydrogen 0 112 0.0000 0.0000 Internat_Tables_Vol_IV_Table_2.3.1
N Nitrogen 0 36 0.0040 0.0030 Internat_Tables_Vol_IV_Table_2.3.1
O Oxygen 0 42 0.0080 0.0060 Internat_Tables_Vol_IV_Table_2.3.1
Cl Chlorine 0 4 0.1320 0.1590 Internat_Tables_Vol_IV_Table_2.3.1
Co Cobalt 0 2 0.2990 0.9730 Internat_Tables_Vol_IV_Table_2.3.1

loop_
_diffrn_attenuator_code
_diffrn_attenuator_scale
? ?

loop_
_geom_angle_atom_site_label_1
_geom_angle_atom_site_label_2
_geom_angle_atom_site_label_3
_geom_angle
_geom_angle_site_symmetry_1
_geom_angle_site_symmetry_2
_geom_angle_site_symmetry_3
O3 Co1 O4 88.5(1) . . .
O3 Co1 O5 90.0(1) . . .
O4 Co1 O5 90.5(1) . . .
O3 Co1 O4 91.5(1) . . 3_555
O3 Co1 O5 90.0(1) . . 3_555
O4 Co1 O5 89.5(1) . . 3_555
C2 N1 C6 119.7(4) . . .
C1 N1 C6 121.4(4) . . .
C1 N1 C2 118.9(4) . . .
N1 C2 N3 119.2(4) . . .
N1 C2 O2 118.1(4) . . .
O2 C2 N3 122.7(4) . . .
C2 N3 C4 120.2(4) . . .
N3 C4 C5 121.7(4) . . .
N3 C4 N4 118.0(4) . . .
N4 C4 C5 120.3(4) . . .
C4 C5 C6 117.1(4) . . .
N1 C6 C5 122.1(4) . . .
C21 N11 C61 120.5(4) . . .
C11 N11 C61 120.8(4) . . .
C11 N11 C21 118.7(4) . . .
N11 C21 N31 118.5(4) . . .
N11 C21 O21 119.2(4) . . .
O21 C21 N31 122.4(5) . . .
C21 N31 C41 120.0(4) . . .
N31 C41 C51 121.9(4) . . .
N31 C41 N41 117.3(4) . . .
N41 C41 C51 120.8(5) . . .
C41 C51 C61 117.9(5) . . .
N11 C61 C51 121.2(6) . . .
C22 N12 C62 119.9(4) . . .
C12 N12 C62 120.6(4) . . .
C12 N12 C22 119.5(4) . . .
N12 C22 N32 119.7(4) . . .
N12 C22 O22 119.2(4) . . .
O22 C22 N32 121.1(4) . . .
C22 N32 C42 119.9(4) . . .
N32 C42 C52 121.5(4) . . .
N32 C42 N42 118.1(4) . . .
N42 C42 C52 120.4(4) . . .
C42 C52 C62 117.7(4) . . .
N12 C62 C52 121.3(5) . . .
O8 Cl1 O9 111.5(2) . . .
O7 Cl1 O9 107.5(4) . . .
O7 Cl1 O8 105.6(4) . . .
O6 Cl1 O9 111.6(3) . . .
O6 Cl1 O8 109.6(3) . . .
O6 Cl1 O7 111.1(3) . . .

loop_
_geom_bond_atom_site_label_1
_geom_bond_atom_site_label_2
_geom_bond_distance
_geom_bond_site_symmetry_1
_geom_bond_site_symmetry_2
_geom_bond_publ_flag
Co1 O3 2.096(3) . . .
Co1 O4 2.088(3) . . .
Co1 O5 2.071(4) . . .
N1 C1 1.469(6) . . .
N1 C2 1.383(5) . . .
N1 C6 1.363(5) . . .
C2 O2 1.246(5) . . .
C2 N3 1.350(6) . . .
N3 C4 1.334(5) . . .
C4 N4 1.322(6) . . .
C4 C5 1.412(6) . . .
N4 H4A 0.900(5) . . .
N4 H4B 0.900(5) . . .
C5 C6 1.328(7) . . .
N11 C11 1.452(7) . . .
N11 C21 1.395(6) . . .
N11 C61 1.353(7) . . .
C21 O21 1.229(6) . . .
C21 N31 1.354(6) . . .
N31 C41 1.340(6) . . .
C41 N41 1.332(6) . . .
C41 C51 1.393(7) . . .
C51 C61 1.336(8) . . .
N12 C12 1.461(6) . . .
N12 C22 1.371(6) . . .
N12 C62 1.368(6) . . .
C22 O22 1.243(6) . . .
C22 N32 1.357(6) . . .
N32 C42 1.331(6) . . .
C42 N42 1.332(5) . . .
C42 C52 1.409(6) . . .
C52 C62 1.334(6) . . .
Cl1 O6 1.385(4) . . .
Cl1 O7 1.389(7) . . .
Cl1 O8 1.395(4) . . .
Cl1 O9 1.399(5) . . .
